data_1575752
loop_
_publ_author_name
'Juma, David O.'
'Zamisa, Sizwe J.'
'Sharma, Anamika'
'Bongoza, Unathi'
'Njogu, Eric M.'
'Albericio, Fernando'
'Omondi, Bernard'

_publ_section_title
;
 Computational and structural insights into the zwitterionic and neutral
 forms of N-substituted hydroxyformamidines in the solid state
;
_journal_issue 39
_journal_name_full CrystEngComm
_journal_page_first 6508
_journal_page_last 6522
_journal_paper_doi 10.1039/D5CE00521C
_journal_volume 27
_journal_year 2025
_chemical_formula_moiety '2(C25 H36 N2 O), C H2 Cl2'
_chemical_formula_sum 'C51 H74 Cl2 N4 O2'
_chemical_formula_weight 846.087
_space_group_crystal_system triclinic
_space_group_IT_number 2
_space_group_name_Hall '-P 1'
_space_group_name_H-M_alt 'P -1'
_symmetry_Int_Tables_number 2
_audit_creation_date 2025-04-09
_audit_creation_method
;
Olex2 1.5
(compiled 2025.03.04 svn.red2d20d0 for OlexSys, GUI svn.r7188)
;
_audit_update_record
;
2025-05-19 deposited with the CCDC.	2025-09-12 downloaded from the CCDC.
;
_cell_angle_alpha 84.192(1)
_cell_angle_beta 76.836(1)
_cell_angle_gamma 61.861(1)
_cell_formula_units_Z 2
_cell_length_a 12.6939(3)
_cell_length_b 13.0267(3)
_cell_length_c 18.5039(5)
_cell_measurement_temperature 296.15
_cell_volume 2627.18(12)
_computing_molecular_graphics 'Olex2 1.5 (Dolomanov et al., 2009)'
_computing_publication_material 'Olex2 1.5 (Dolomanov et al., 2009)'
_computing_structure_refinement 'olex2.refine 1.5 (Bourhis et al., 2015)'
_computing_structure_solution 'SHELXT 2018/2 (Sheldrick, 2018)'
_diffrn_ambient_temperature 296.15
_diffrn_measured_fraction_theta_full 0.9744
_diffrn_measured_fraction_theta_max 0.9696
_diffrn_radiation_type 'Mo K\a'
_diffrn_radiation_wavelength 0.71073
_diffrn_reflns_av_R_equivalents 0.0345
_diffrn_reflns_av_unetI/netI 0.0413
_diffrn_reflns_Laue_measured_fraction_full 0.9744
_diffrn_reflns_Laue_measured_fraction_max 0.9696
_diffrn_reflns_limit_h_max 15
_diffrn_reflns_limit_h_min -15
_diffrn_reflns_limit_k_max 12
_diffrn_reflns_limit_k_min -16
_diffrn_reflns_limit_l_max 22
_diffrn_reflns_limit_l_min -19
_diffrn_reflns_number 20842
_diffrn_reflns_point_group_measured_fraction_full 0.9744
_diffrn_reflns_point_group_measured_fraction_max 0.9696
_diffrn_reflns_theta_full 25.2417
_diffrn_reflns_theta_max 26.02
_diffrn_reflns_theta_min 1.86
_exptl_absorpt_coefficient_mu 0.162
_exptl_absorpt_correction_T_max 0.7457
_exptl_absorpt_correction_T_min 0.6590
_exptl_absorpt_correction_type multi-scan
_exptl_absorpt_process_details
;
SADABS-2008/1 (Bruker,2008) was used for absorption correction.
wR2(int) was 0.0879 before and 0.0407 after correction.
The Ratio of minimum to maximum transmission is 0.8837.
The \l/2 correction factor is 0.0015.
;
_exptl_crystal_colour colourless
_exptl_crystal_colour_primary colourless
_exptl_crystal_density_diffrn 1.070
_exptl_crystal_description block
_exptl_crystal_F_000 917.046
_exptl_crystal_size_max 0.21
_exptl_crystal_size_mid 0.16
_exptl_crystal_size_min 0.13
_refine_diff_density_max 0.6476
_refine_diff_density_min -0.7286
_refine_diff_density_rms 0.0654
_refine_ls_d_res_high 0.8100
_refine_ls_d_res_low 10.9554
_refine_ls_goodness_of_fit_ref 1.0554
_refine_ls_hydrogen_treatment constr
_refine_ls_matrix_type full
_refine_ls_number_constraints 115
_refine_ls_number_parameters 549
_refine_ls_number_reflns 10046
_refine_ls_number_restraints 0
_refine_ls_restrained_S_all 1.0554
_refine_ls_R_factor_all 0.1136
_refine_ls_R_factor_gt 0.0782
_refine_ls_shift/su_max -0.0130
_refine_ls_shift/su_mean 0.0012
_refine_ls_structure_factor_coef Fsqd
_refine_ls_weighting_details 'w=1/[\s^2^(Fo^2^)+(0.1455P)^2^+0.7101P] where P=(Fo^2^+2Fc^2^)/3'
_refine_ls_weighting_scheme calc
_refine_ls_wR_factor_gt 0.2280
_refine_ls_wR_factor_ref 0.2677
_reflns_Friedel_coverage 0.0
_reflns_limit_h_max 15
_reflns_limit_h_min -15
_reflns_limit_k_max 16
_reflns_limit_k_min -15
_reflns_limit_l_max 22
_reflns_limit_l_min 0
_reflns_number_gt 6418
_reflns_number_total 10046
_reflns_threshold_expression I>=2u(I)
_cod_data_source_file d5ce00521c1.cif
_cod_data_source_block 4
_cod_depositor_comments 'Adding full bibliography for 1575752--1575753.cif.'
_cod_database_code 1575752
_olex2_refinement_description
;
1.a Ternary CH refined with riding coordinates:
 C10(H10), C20(H20), C35(H35), C7(H7), C23(H23), C45(H45), C32(H32), C48(H48)
1.b Secondary CH2 refined with riding coordinates:
 C51(H51a,H51b)
1.c Aromatic/amide H refined with riding coordinates:
 N4(H4a), C13(H13), C38(H38), C3(H3), C18(H18), C5(H5), C4(H4), C28(H28),
 C17(H17), C29(H29), C16(H16), C43(H43), C30(H30), C41(H41), C42(H42)
1.d Idealised Me refined as rotating group:
 C21(H21a,H21b,H21c), C37(H37a,H37b,H37c), C9(H9a,H9b,H9c), C8(H8a,H8b,H8c),
 C12(H12a,H12b,H12c), C11(H11a,H11b,H11c), C22(H22a,H22b,H22c), C36(H36a,H36b,
 H36c), C49(H49a,H49b,H49c), C50(H50a,H50b,H50c), C24(H24a,H24b,H24c), C33(H33a,
 H33b,H33c), C47(H47a,H47b,H47c), C25(H25a,H25b,H25c), C46(H46a,H46b,H46c),
 C34(H34a,H34b,H34c)
1.e Idealised tetrahedral OH refined as rotating group:
 O2(H2)
;
_olex2_submission_special_instructions 'No special instructions were received'

loop_
_space_group_symop_id
_space_group_symop_operation_xyz
1 x,y,z
2 -x,-y,-z

loop_
_atom_site_label
_atom_site_type_symbol
_atom_site_fract_x
_atom_site_fract_y
_atom_site_fract_z
_atom_site_U_iso_or_equiv
_atom_site_adp_type
_atom_site_occupancy
_atom_site_refinement_flags_posn
O2 O 0.56655(16) 0.71720(14) 0.19567(10) 0.0543(4) Uani 1.000000 .
H2 H 0.539(3) 0.7356(4) 0.23963(13) 0.0814(7) Uiso 1.000000 GR
O1 O 0.4644(2) 0.80175(17) 0.32546(10) 0.0649(5) Uani 1.000000 .
N1 N 0.32543(18) 0.84709(17) 0.18606(11) 0.0480(5) Uani 1.000000 .
Cl1 Cl 0.98105(19) 0.5534(2) 0.15937(15) 0.1967(9) Uani 1.000000 .
N2 N 0.52602(17) 0.81591(17) 0.15245(11) 0.0464(5) Uani 1.000000 .
N4 N 0.35666(19) 0.67164(18) 0.30572(12) 0.0522(5) Uani 1.000000 .
H4a H 0.35234(19) 0.72650(18) 0.27459(12) 0.0626(6) Uiso 1.000000 R
N3 N 0.4588(2) 0.71900(18) 0.37486(11) 0.0532(5) Uani 1.000000 .
Cl2 Cl 0.9087(2) 0.3979(2) 0.1123(2) 0.2577(16) Uani 1.000000 .
C13 C 0.4084(2) 0.8735(2) 0.14882(13) 0.0459(5) Uani 1.000000 .
H13 H 0.3844(2) 0.9370(2) 0.11725(13) 0.0551(6) Uiso 1.000000 R
C38 C 0.4057(2) 0.6587(2) 0.36368(14) 0.0521(6) Uani 1.000000 .
H38 H 0.4023(2) 0.6034(2) 0.39878(14) 0.0625(7) Uiso 1.000000 R
C1 C 0.2014(2) 0.9232(2) 0.17823(14) 0.0492(6) Uani 1.000000 .
C14 C 0.6200(2) 0.8386(2) 0.10717(14) 0.0500(6) Uani 1.000000 .
C26 C 0.3105(2) 0.5944(2) 0.29448(14) 0.0523(6) Uani 1.000000 .
C39 C 0.5095(3) 0.7064(2) 0.43933(14) 0.0584(7) Uani 1.000000 .
C19 C 0.6584(2) 0.8061(2) 0.03213(15) 0.0581(6) Uani 1.000000 .
C2 C 0.1525(2) 0.8947(2) 0.12715(15) 0.0562(6) Uani 1.000000 .
C27 C 0.3892(3) 0.4937(2) 0.25060(16) 0.0625(7) Uani 1.000000 .
C6 C 0.1301(3) 1.0229(2) 0.22380(16) 0.0603(7) Uani 1.000000 .
C15 C 0.6736(3) 0.8893(3) 0.14084(17) 0.0624(7) Uani 1.000000 .
C10 C 0.2248(3) 0.7846(3) 0.0801(2) 0.0757(9) Uani 1.000000 .
H10 H 0.3102(3) 0.7508(3) 0.0846(2) 0.0909(10) Uiso 1.000000 R
C40 C 0.6218(3) 0.6099(3) 0.44377(17) 0.0721(8) Uani 1.000000 .
C44 C 0.4441(3) 0.7930(3) 0.49408(17) 0.0724(8) Uani 1.000000 .
C31 C 0.1889(3) 0.6223(3) 0.32400(18) 0.0704(8) Uani 1.000000 .
C20 C 0.6020(3) 0.7489(3) -0.00356(16) 0.0674(7) Uani 1.000000 .
H20 H 0.5467(3) 0.7318(3) 0.03611(16) 0.0809(9) Uiso 1.000000 R
C3 C 0.0328(3) 0.9701(3) 0.12077(19) 0.0708(8) Uani 1.000000 .
H3 H -0.0005(3) 0.9528(3) 0.08678(19) 0.0850(9) Uiso 1.000000 R
C18 C 0.7527(3) 0.8279(3) -0.00949(19) 0.0787(9) Uani 1.000000 .
H18 H 0.7798(3) 0.8083(3) -0.05967(19) 0.0944(11) Uiso 1.000000 R
C35 C 0.5202(3) 0.4651(3) 0.21539(19) 0.0751(8) Uani 1.000000 .
H35 H 0.5407(3) 0.5160(3) 0.23848(19) 0.0901(10) Uiso 1.000000 R
C7 C 0.1796(3) 1.0526(3) 0.28159(18) 0.0720(8) Uani 1.000000 .
H7 H 0.2537(3) 0.9823(3) 0.28869(18) 0.0864(10) Uiso 1.000000 R
C23 C 0.6317(3) 0.9226(3) 0.22228(18) 0.0739(9) Uani 1.000000 .
H23 H 0.5578(3) 0.9136(3) 0.24078(18) 0.0887(10) Uiso 1.000000 R
C5 C 0.0109(3) 1.0947(3) 0.2146(2) 0.0793(9) Uani 1.000000 .
H5 H -0.0376(3) 1.1616(3) 0.2436(2) 0.0952(11) Uiso 1.000000 R
C4 C -0.0369(3) 1.0688(3) 0.1632(2) 0.0811(9) Uani 1.000000 .
H4 H -0.1163(3) 1.1183(3) 0.1575(2) 0.0974(11) Uiso 1.000000 R
C45 C 0.3275(4) 0.9001(3) 0.4853(2) 0.0830(9) Uani 1.000000 .
H45 H 0.3115(4) 0.8922(3) 0.4373(2) 0.0996(11) Uiso 1.000000 R
C28 C 0.3418(4) 0.4208(3) 0.2398(2) 0.0792(9) Uani 1.000000 .
H28 H 0.3918(4) 0.3536(3) 0.2113(2) 0.0950(11) Uiso 1.000000 R
C17 C 0.8057(3) 0.8772(4) 0.0221(2) 0.0944(12) Uani 1.000000 .
H17 H 0.8680(3) 0.8911(4) -0.0067(2) 0.1133(14) Uiso 1.000000 R
C29 C 0.2235(4) 0.4457(3) 0.2700(2) 0.0894(11) Uani 1.000000 .
H29 H 0.1946(4) 0.3948(3) 0.2624(2) 0.1073(13) Uiso 1.000000 R
C16 C 0.7673(3) 0.9063(3) 0.0962(2) 0.0859(10) Uani 1.000000 .
H16 H 0.8054(3) 0.9385(3) 0.1169(2) 0.1030(12) Uiso 1.000000 R
C32 C 0.1016(3) 0.7372(4) 0.3657(3) 0.1032(13) Uani 1.000000 .
H32 H 0.1489(3) 0.7779(4) 0.3681(3) 0.1239(16) Uiso 1.000000 R
C43 C 0.4939(5) 0.7776(4) 0.5568(2) 0.1014(13) Uani 1.000000 .
H43 H 0.4539(5) 0.8337(4) 0.5943(2) 0.1216(15) Uiso 1.000000 R
C48 C 0.6967(3) 0.5210(3) 0.3819(2) 0.0900(11) Uani 1.000000 .
H48 H 0.6582(3) 0.5503(3) 0.3388(2) 0.1080(13) Uiso 1.000000 R
C30 C 0.1471(4) 0.5447(4) 0.3114(2) 0.0875(10) Uani 1.000000 .
H30 H 0.0667(4) 0.5608(4) 0.3313(2) 0.1050(12) Uiso 1.000000 R
C41 C 0.6646(4) 0.5995(4) 0.5086(2) 0.0961(12) Uani 1.000000 .
H41 H 0.7381(4) 0.5360(4) 0.5142(2) 0.1154(14) Uiso 1.000000 R
C42 C 0.6005(5) 0.6812(5) 0.5638(3) 0.1153(16) Uani 1.000000 .
H42 H 0.6299(5) 0.6710(5) 0.6071(3) 0.1383(19) Uiso 1.000000 R
C21 C 0.5263(4) 0.8318(4) -0.0571(2) 0.1025(13) Uani 1.000000 .
H21a H 0.467(2) 0.9035(11) -0.0318(5) 0.1537(19) Uiso 1.000000 GR
H21b H 0.5789(6) 0.847(2) -0.0980(10) 0.1537(19) Uiso 1.000000 GR
H21c H 0.485(2) 0.7973(13) -0.0752(14) 0.1537(19) Uiso 1.000000 GR
C37 C 0.5316(5) 0.4932(4) 0.1325(2) 0.1136(14) Uani 1.000000 .
H37a H 0.507(3) 0.448(2) 0.1087(4) 0.170(2) Uiso 1.000000 GR
H37b H 0.480(3) 0.5746(8) 0.1262(2) 0.170(2) Uiso 1.000000 GR
H37c H 0.6149(8) 0.474(3) 0.1107(5) 0.170(2) Uiso 1.000000 GR
C9 C 0.0927(4) 1.0837(5) 0.3563(2) 0.1155(15) Uani 1.000000 .
H9a H 0.0231(16) 1.1576(16) 0.3532(6) 0.173(2) Uiso 1.000000 GR
H9b H 0.067(3) 1.0251(17) 0.3704(10) 0.173(2) Uiso 1.000000 GR
H9c H 0.1335(11) 1.088(3) 0.3928(5) 0.173(2) Uiso 1.000000 GR
C8 C 0.2167(6) 1.1460(5) 0.2551(3) 0.1288(18) Uani 1.000000 .
H8a H 0.273(3) 1.1230(17) 0.2083(12) 0.193(3) Uiso 1.000000 GR
H8b H 0.1458(8) 1.2174(10) 0.249(2) 0.193(3) Uiso 1.000000 GR
H8c H 0.254(4) 1.157(3) 0.2908(12) 0.193(3) Uiso 1.000000 GR
C12 C 0.2201(5) 0.8072(4) -0.0019(2) 0.1201(16) Uani 1.000000 .
H12a H 0.1376(8) 0.836(3) -0.0079(3) 0.180(2) Uiso 1.000000 GR
H12b H 0.248(3) 0.864(3) -0.0199(6) 0.180(2) Uiso 1.000000 GR
H12c H 0.271(3) 0.7359(8) -0.0295(4) 0.180(2) Uiso 1.000000 GR
C11 C 0.1789(6) 0.6963(4) 0.1090(3) 0.1237(17) Uani 1.000000 .
H11a H 0.176(4) 0.687(3) 0.1615(5) 0.186(3) Uiso 1.000000 GR
H11b H 0.0988(16) 0.7233(17) 0.099(2) 0.186(3) Uiso 1.000000 GR
H11c H 0.233(2) 0.6229(10) 0.0844(17) 0.186(3) Uiso 1.000000 GR
C22 C 0.6987(5) 0.6330(4) -0.0421(3) 0.1204(16) Uani 1.000000 .
H22a H 0.755(2) 0.6469(6) -0.0810(14) 0.181(2) Uiso 1.000000 GR
H22b H 0.742(2) 0.5807(13) -0.0066(5) 0.181(2) Uiso 1.000000 GR
H22c H 0.6593(6) 0.5991(17) -0.0629(19) 0.181(2) Uiso 1.000000 GR
C36 C 0.6113(4) 0.3414(4) 0.2272(3) 0.1245(17) Uani 1.000000 .
H36a H 0.601(3) 0.3243(12) 0.2792(4) 0.187(3) Uiso 1.000000 GR
H36b H 0.598(2) 0.2894(4) 0.2013(19) 0.187(3) Uiso 1.000000 GR
H36c H 0.6925(4) 0.3317(10) 0.208(2) 0.187(3) Uiso 1.000000 GR
C49 C 0.6965(6) 0.4049(4) 0.4035(3) 0.1296(17) Uani 1.000000 .
H49a H 0.731(4) 0.3757(19) 0.4470(15) 0.194(3) Uiso 1.000000 GR
H49b H 0.6143(7) 0.4159(9) 0.414(2) 0.194(3) Uiso 1.000000 GR
H49c H 0.745(3) 0.3501(12) 0.3634(10) 0.194(3) Uiso 1.000000 GR
C50 C 0.8277(4) 0.5057(6) 0.3587(3) 0.143(2) Uani 1.000000 .
H50a H 0.8255(5) 0.5808(6) 0.354(3) 0.215(3) Uiso 1.000000 GR
H50b H 0.8736(14) 0.461(4) 0.3955(14) 0.215(3) Uiso 1.000000 GR
H50c H 0.8659(16) 0.466(4) 0.3117(14) 0.215(3) Uiso 1.000000 GR
C24 C 0.5976(7) 1.0484(5) 0.2353(3) 0.146(2) Uani 1.000000 .
H24a H 0.6683(12) 1.0604(12) 0.218(3) 0.219(3) Uiso 1.000000 GR
H24b H 0.535(3) 1.0984(5) 0.209(2) 0.219(3) Uiso 1.000000 GR
H24c H 0.568(5) 1.0662(14) 0.2874(5) 0.219(3) Uiso 1.000000 GR
C33 C 0.0012(5) 0.8149(5) 0.3269(3) 0.1315(18) Uani 1.000000 .
H33a H 0.0348(6) 0.821(3) 0.2755(6) 0.197(3) Uiso 1.000000 GR
H33b H -0.055(2) 0.783(2) 0.331(2) 0.197(3) Uiso 1.000000 GR
H33c H -0.041(3) 0.8909(11) 0.3493(16) 0.197(3) Uiso 1.000000 GR
C47 C 0.3417(7) 1.0088(5) 0.4814(5) 0.160(3) Uani 1.000000 .
H47a H 0.350(5) 1.024(3) 0.5290(9) 0.240(4) Uiso 1.000000 GR
H47b H 0.413(3) 0.9985(19) 0.445(2) 0.240(4) Uiso 1.000000 GR
H47c H 0.271(2) 1.0732(11) 0.468(3) 0.240(4) Uiso 1.000000 GR
C51 C 0.8816(7) 0.5438(6) 0.1216(5) 0.224(5) Uani 1.000000 .
H51a H 0.8007(7) 0.5879(6) 0.1515(5) 0.268(6) Uiso 1.000000 R
H51b H 0.8830(7) 0.5791(6) 0.0728(5) 0.268(6) Uiso 1.000000 R
C25 C 0.7235(6) 0.8432(6) 0.2663(3) 0.149(2) Uani 1.000000 .
H25a H 0.748(4) 0.7638(6) 0.255(2) 0.223(3) Uiso 1.000000 GR
H25b H 0.793(2) 0.857(3) 0.254(2) 0.223(3) Uiso 1.000000 GR
H25c H 0.6883(16) 0.858(3) 0.3183(3) 0.223(3) Uiso 1.000000 GR
C46 C 0.2182(6) 0.9086(6) 0.5437(4) 0.171(3) Uani 1.000000 .
H46a H 0.203(4) 0.845(3) 0.538(2) 0.256(4) Uiso 1.000000 GR
H46b H 0.235(2) 0.906(6) 0.5922(4) 0.256(4) Uiso 1.000000 GR
H46c H 0.1479(15) 0.981(3) 0.538(2) 0.256(4) Uiso 1.000000 GR
C34 C 0.0490(8) 0.7178(7) 0.4440(3) 0.242(5) Uani 1.000000 .
H34a H 0.007(8) 0.673(8) 0.4436(4) 0.363(8) Uiso 1.000000 GR
H34b H 0.1137(14) 0.676(8) 0.4707(17) 0.363(8) Uiso 1.000000 GR
H34c H -0.007(7) 0.7915(7) 0.4678(19) 0.363(8) Uiso 1.000000 GR

loop_
_atom_site_aniso_label
_atom_site_aniso_U_11
_atom_site_aniso_U_22
_atom_site_aniso_U_33
_atom_site_aniso_U_12
_atom_site_aniso_U_13
_atom_site_aniso_U_23
O2 0.0513(10) 0.0498(9) 0.0572(10) -0.0198(8) -0.0138(8) 0.0071(8)
O1 0.0880(14) 0.0649(11) 0.0554(10) -0.0452(11) -0.0203(10) 0.0072(9)
N1 0.0434(11) 0.0473(10) 0.0541(11) -0.0208(9) -0.0121(9) 0.0004(9)
Cl1 0.1342(14) 0.221(2) 0.235(2) -0.0863(14) -0.0167(14) -0.0283(18)
N2 0.0441(11) 0.0480(10) 0.0486(11) -0.0219(9) -0.0131(9) 0.0050(8)
N4 0.0565(12) 0.0484(11) 0.0547(12) -0.0244(10) -0.0166(10) 0.0006(9)
N3 0.0632(13) 0.0543(12) 0.0483(11) -0.0299(10) -0.0177(10) 0.0030(9)
Cl2 0.1564(18) 0.1444(16) 0.457(5) -0.0530(14) -0.050(2) -0.050(2)
C13 0.0477(13) 0.0441(12) 0.0480(12) -0.0209(10) -0.0139(10) -0.0007(10)
C38 0.0540(14) 0.0503(13) 0.0507(13) -0.0231(12) -0.0107(11) 0.0006(11)
C1 0.0412(12) 0.0472(12) 0.0584(14) -0.0203(10) -0.0108(11) 0.0041(11)
C14 0.0426(13) 0.0508(13) 0.0563(14) -0.0211(11) -0.0125(11) 0.0044(11)
C26 0.0589(15) 0.0509(13) 0.0526(13) -0.0268(12) -0.0189(12) 0.0011(11)
C39 0.0677(17) 0.0679(16) 0.0502(14) -0.0388(14) -0.0168(12) 0.0057(12)
C19 0.0525(15) 0.0565(14) 0.0583(15) -0.0209(12) -0.0097(12) 0.0030(12)
C2 0.0464(14) 0.0570(14) 0.0681(16) -0.0246(12) -0.0151(12) -0.0005(12)
C27 0.0726(18) 0.0559(15) 0.0634(16) -0.0316(14) -0.0174(14) -0.0015(13)
C6 0.0514(15) 0.0547(14) 0.0708(17) -0.0203(12) -0.0124(13) -0.0051(13)
C15 0.0567(16) 0.0669(16) 0.0731(18) -0.0344(14) -0.0207(14) 0.0083(14)
C10 0.0677(19) 0.0681(18) 0.096(2) -0.0236(15) -0.0362(17) -0.0141(16)
C40 0.076(2) 0.079(2) 0.0684(18) -0.0392(17) -0.0266(16) 0.0159(15)
C44 0.089(2) 0.085(2) 0.0584(16) -0.0488(19) -0.0213(15) -0.0041(15)
C31 0.0614(18) 0.081(2) 0.0751(19) -0.0329(15) -0.0195(15) -0.0112(16)
C20 0.0771(19) 0.0694(17) 0.0536(15) -0.0330(15) -0.0095(14) -0.0042(13)
C3 0.0521(16) 0.080(2) 0.086(2) -0.0299(15) -0.0266(15) -0.0002(16)
C18 0.0649(19) 0.093(2) 0.0673(19) -0.0352(18) 0.0018(15) 0.0058(17)
C35 0.076(2) 0.0625(17) 0.083(2) -0.0302(16) -0.0036(16) -0.0215(15)
C7 0.0629(18) 0.0657(17) 0.0781(19) -0.0185(14) -0.0135(15) -0.0214(15)
C23 0.090(2) 0.086(2) 0.0737(19) -0.0578(19) -0.0325(17) 0.0050(16)
C5 0.0566(18) 0.0656(18) 0.097(2) -0.0104(14) -0.0140(17) -0.0165(17)
C4 0.0451(16) 0.081(2) 0.104(3) -0.0142(15) -0.0232(16) -0.0047(19)
C45 0.093(2) 0.083(2) 0.072(2) -0.039(2) -0.0121(18) -0.0184(17)
C28 0.099(3) 0.0663(18) 0.085(2) -0.0435(18) -0.0281(19) -0.0074(16)
C17 0.067(2) 0.121(3) 0.103(3) -0.059(2) -0.0017(19) 0.015(2)
C29 0.114(3) 0.090(2) 0.102(3) -0.070(2) -0.043(2) 0.005(2)
C16 0.074(2) 0.108(3) 0.104(3) -0.064(2) -0.0284(19) 0.016(2)
C32 0.0532(19) 0.129(3) 0.119(3) -0.030(2) -0.008(2) -0.048(3)
C43 0.135(4) 0.116(3) 0.070(2) -0.062(3) -0.040(2) -0.008(2)
C48 0.078(2) 0.088(2) 0.081(2) -0.0185(19) -0.0225(18) 0.0115(18)
C30 0.077(2) 0.113(3) 0.099(2) -0.060(2) -0.028(2) 0.001(2)
C41 0.099(3) 0.108(3) 0.093(3) -0.047(2) -0.052(2) 0.027(2)
C42 0.150(4) 0.147(4) 0.084(3) -0.081(4) -0.070(3) 0.024(3)
C21 0.112(3) 0.109(3) 0.099(3) -0.051(3) -0.052(3) 0.012(2)
C37 0.103(3) 0.122(3) 0.095(3) -0.046(3) 0.004(2) -0.004(2)
C9 0.104(3) 0.146(4) 0.086(3) -0.047(3) -0.008(2) -0.032(3)
C8 0.175(5) 0.141(4) 0.128(4) -0.114(4) -0.042(4) -0.008(3)
C12 0.156(5) 0.103(3) 0.084(3) -0.050(3) -0.011(3) -0.016(2)
C11 0.190(5) 0.073(2) 0.117(3) -0.067(3) -0.035(3) -0.001(2)
C22 0.130(4) 0.086(3) 0.121(3) -0.021(3) -0.034(3) -0.036(2)
C36 0.087(3) 0.094(3) 0.156(4) -0.018(2) -0.017(3) 0.008(3)
C49 0.143(4) 0.089(3) 0.138(4) -0.039(3) -0.021(3) -0.012(3)
C50 0.085(3) 0.165(5) 0.136(4) -0.035(3) 0.000(3) 0.017(4)
C24 0.245(7) 0.113(4) 0.110(4) -0.101(4) -0.047(4) -0.009(3)
C33 0.121(4) 0.111(3) 0.116(4) -0.020(3) -0.014(3) 0.003(3)
C47 0.179(6) 0.096(3) 0.245(7) -0.073(4) -0.110(5) 0.029(4)
C51 0.185(7) 0.159(6) 0.206(7) 0.067(5) -0.128(6) -0.055(5)
C25 0.146(5) 0.185(5) 0.102(3) -0.051(4) -0.066(3) 0.017(3)
C46 0.125(4) 0.122(4) 0.180(6) -0.022(3) 0.045(4) -0.000(4)
C34 0.254(9) 0.180(6) 0.085(4) 0.072(6) -0.035(4) -0.018(4)

loop_
_atom_type_symbol
_atom_type_scat_dispersion_real
_atom_type_scat_dispersion_imag
_atom_type_scat_Cromer_Mann_a1
_atom_type_scat_Cromer_Mann_a2
_atom_type_scat_Cromer_Mann_a3
_atom_type_scat_Cromer_Mann_a4
_atom_type_scat_Cromer_Mann_b1
_atom_type_scat_Cromer_Mann_b2
_atom_type_scat_Cromer_Mann_b3
_atom_type_scat_Cromer_Mann_b4
_atom_type_scat_Cromer_Mann_c
_atom_type_scat_source
_atom_type_scat_dispersion_source
C 0.00313 0.00162 2.31000 1.02000 1.58860 0.86500 20.84390 10.20750 0.56870 51.65120 0.21560 'International Tables Volume C Table 6.1.1.4 (pp. 500-502)' 'Brennan, Cowan, Rev. Sci. Instrum., 1992, 63, 850'
Cl 0.14908 0.15974 11.46040 7.19640 6.25560 1.64550 0.01040 1.16620 18.51940 47.77840 -9.55740 'International Tables Volume C Table 6.1.1.4 (pp. 500-502)' 'Brennan, Cowan, Rev. Sci. Instrum., 1992, 63, 850'
H 0.00000 0.00000 0.49300 0.32291 0.14019 0.04081 10.51090 26.12570 3.14236 57.79970 0.00304 'International Tables Volume C Table 6.1.1.4 (pp. 500-502)' 'Brennan, Cowan, Rev. Sci. Instrum., 1992, 63, 850'
N 0.00612 0.00332 12.21260 3.13220 2.01250 1.16630 0.00570 9.89330 28.99750 0.58260 -11.52900 'International Tables Volume C Table 6.1.1.4 (pp. 500-502)' 'Brennan, Cowan, Rev. Sci. Instrum., 1992, 63, 850'
O 0.01085 0.00610 3.04850 2.28680 1.54630 0.86700 13.27710 5.70110 0.32390 32.90890 0.25080 'International Tables Volume C Table 6.1.1.4 (pp. 500-502)' 'Brennan, Cowan, Rev. Sci. Instrum., 1992, 63, 850'

loop_
_geom_angle_atom_site_label_1
_geom_angle_atom_site_label_2
_geom_angle_atom_site_label_3
_geom_angle
_geom_angle_site_symmetry_1
_geom_angle_site_symmetry_3
_geom_angle_publ_flag
N2 O2 H2 109.5 . . ?
C1 N1 C13 116.85(19) . . ?
C13 N2 O2 119.55(18) . . ?
C14 N2 O2 115.03(17) . . ?
C14 N2 C13 124.90(19) . . ?
C38 N4 H4a 119.98(14) . . ?
C26 N4 H4a 119.98(12) . . ?
C26 N4 C38 120.0(2) . . ?
C38 N3 O1 119.9(2) . . ?
C39 N3 O1 116.45(19) . . ?
C39 N3 C38 123.6(2) . . ?
N2 C13 N1 124.5(2) . . ?
H13 C13 N1 117.74(13) . . ?
H13 C13 N2 117.74(13) . . ?
N3 C38 N4 123.9(2) . . ?
H38 C38 N4 118.03(14) . . ?
H38 C38 N3 118.03(14) . . ?
C2 C1 N1 119.6(2) . . ?
C6 C1 N1 119.3(2) . . ?
C6 C1 C2 121.1(2) . . ?
C19 C14 N2 119.1(2) . . ?
C15 C14 N2 118.3(2) . . ?
C15 C14 C19 122.6(2) . . ?
C27 C26 N4 118.5(2) . . ?
C31 C26 N4 119.8(2) . . ?
C31 C26 C27 121.6(2) . . ?
C40 C39 N3 119.0(3) . . ?
C44 C39 N3 117.8(3) . . ?
C44 C39 C40 123.3(3) . . ?
C20 C19 C14 122.3(2) . . ?
C18 C19 C14 116.9(3) . . ?
C18 C19 C20 120.7(3) . . ?
C10 C2 C1 122.3(2) . . ?
C3 C2 C1 118.2(3) . . ?
C3 C2 C10 119.5(2) . . ?
C35 C27 C26 122.1(2) . . ?
C28 C27 C26 117.4(3) . . ?
C28 C27 C35 120.5(3) . . ?
C7 C6 C1 121.9(2) . . ?
C5 C6 C1 117.8(3) . . ?
C5 C6 C7 120.3(3) . . ?
C23 C15 C14 121.7(2) . . ?
C16 C15 C14 116.9(3) . . ?
C16 C15 C23 121.3(3) . . ?
H10 C10 C2 108.01(15) . . ?
C12 C10 C2 112.8(3) . . ?
C12 C10 H10 108.0(3) . . ?
C11 C10 C2 110.2(3) . . ?
C11 C10 H10 108.0(3) . . ?
C11 C10 C12 109.6(3) . . ?
C48 C40 C39 123.1(3) . . ?
C41 C40 C39 116.6(3) . . ?
C41 C40 C48 120.3(3) . . ?
C45 C44 C39 122.0(3) . . ?
C43 C44 C39 116.7(3) . . ?
C43 C44 C45 121.3(3) . . ?
C32 C31 C26 121.1(3) . . ?
C30 C31 C26 118.1(3) . . ?
C30 C31 C32 120.8(3) . . ?
H20 C20 C19 107.58(15) . . ?
C21 C20 C19 110.7(3) . . ?
C21 C20 H20 107.6(2) . . ?
C22 C20 C19 112.1(3) . . ?
C22 C20 H20 107.6(2) . . ?
C22 C20 C21 111.1(3) . . ?
H3 C3 C2 119.16(18) . . ?
C4 C3 C2 121.7(3) . . ?
C4 C3 H3 119.16(18) . . ?
H18 C18 C19 119.3(2) . . ?
C17 C18 C19 121.4(3) . . ?
C17 C18 H18 119.3(2) . . ?
H35 C35 C27 107.37(15) . . ?
C37 C35 C27 110.1(3) . . ?
C37 C35 H35 107.4(2) . . ?
C36 C35 C27 113.9(3) . . ?
C36 C35 H35 107.4(3) . . ?
C36 C35 C37 110.5(3) . . ?
H7 C7 C6 106.89(15) . . ?
C9 C7 C6 112.8(3) . . ?
C9 C7 H7 106.9(2) . . ?
C8 C7 C6 111.7(3) . . ?
C8 C7 H7 106.9(3) . . ?
C8 C7 C9 111.3(4) . . ?
H23 C23 C15 107.09(15) . . ?
C24 C23 C15 112.8(3) . . ?
C24 C23 H23 107.1(3) . . ?
C25 C23 C15 111.8(4) . . ?
C25 C23 H23 107.1(3) . . ?
C25 C23 C24 110.7(4) . . ?
H5 C5 C6 119.26(19) . . ?
C4 C5 C6 121.5(3) . . ?
C4 C5 H5 119.26(19) . . ?
C5 C4 C3 119.8(3) . . ?
H4 C4 C3 120.11(18) . . ?
H4 C4 C5 120.11(19) . . ?
H45 C45 C44 106.61(17) . . ?
C47 C45 C44 111.5(4) . . ?
C47 C45 H45 106.6(3) . . ?
C46 C45 C44 112.6(4) . . ?
C46 C45 H45 106.6(4) . . ?
C46 C45 C47 112.4(5) . . ?
H28 C28 C27 119.2(2) . . ?
C29 C28 C27 121.6(3) . . ?
C29 C28 H28 119.2(2) . . ?
H17 C17 C18 119.9(2) . . ?
C16 C17 C18 120.2(3) . . ?
C16 C17 H17 119.9(2) . . ?
H29 C29 C28 119.7(2) . . ?
C30 C29 C28 120.6(3) . . ?
C30 C29 H29 119.7(2) . . ?
C17 C16 C15 121.9(3) . . ?
H16 C16 C15 119.0(2) . . ?
H16 C16 C17 119.0(2) . . ?
H32 C32 C31 107.46(19) . . ?
C33 C32 C31 112.5(4) . . ?
C33 C32 H32 107.5(3) . . ?
C34 C32 C31 111.9(4) . . ?
C34 C32 H32 107.5(5) . . ?
C34 C32 C33 109.9(4) . . ?
H43 C43 C44 119.5(3) . . ?
C42 C43 C44 120.9(4) . . ?
C42 C43 H43 119.5(2) . . ?
H48 C48 C40 107.62(17) . . ?
C49 C48 C40 111.1(3) . . ?
C49 C48 H48 107.6(3) . . ?
C50 C48 C40 111.5(4) . . ?
C50 C48 H48 107.6(3) . . ?
C50 C48 C49 111.2(4) . . ?
C29 C30 C31 120.7(3) . . ?
H30 C30 C31 119.7(2) . . ?
H30 C30 C29 119.7(2) . . ?
H41 C41 C40 119.4(2) . . ?
C42 C41 C40 121.1(4) . . ?
C42 C41 H41 119.4(2) . . ?
C41 C42 C43 121.2(3) . . ?
H42 C42 C43 119.4(3) . . ?
H42 C42 C41 119.4(2) . . ?
H21a C21 C20 109.5 . . ?
H21b C21 C20 109.5 . . ?
H21b C21 H21a 109.5 . . ?
H21c C21 C20 109.5 . . ?
H21c C21 H21a 109.5 . . ?
H21c C21 H21b 109.5 . . ?
H37a C37 C35 109.5 . . ?
H37b C37 C35 109.5 . . ?
H37b C37 H37a 109.5 . . ?
H37c C37 C35 109.5 . . ?
H37c C37 H37a 109.5 . . ?
H37c C37 H37b 109.5 . . ?
H9a C9 C7 109.5 . . ?
H9b C9 C7 109.5 . . ?
H9b C9 H9a 109.5 . . ?
H9c C9 C7 109.5 . . ?
H9c C9 H9a 109.5 . . ?
H9c C9 H9b 109.5 . . ?
H8a C8 C7 109.5 . . ?
H8b C8 C7 109.5 . . ?
H8b C8 H8a 109.5 . . ?
H8c C8 C7 109.5 . . ?
H8c C8 H8a 109.5 . . ?
H8c C8 H8b 109.5 . . ?
H12a C12 C10 109.5 . . ?
H12b C12 C10 109.5 . . ?
H12b C12 H12a 109.5 . . ?
H12c C12 C10 109.5 . . ?
H12c C12 H12a 109.5 . . ?
H12c C12 H12b 109.5 . . ?
H11a C11 C10 109.5 . . ?
H11b C11 C10 109.5 . . ?
H11b C11 H11a 109.5 . . ?
H11c C11 C10 109.5 . . ?
H11c C11 H11a 109.5 . . ?
H11c C11 H11b 109.5 . . ?
H22a C22 C20 109.5 . . ?
H22b C22 C20 109.5 . . ?
H22b C22 H22a 109.5 . . ?
H22c C22 C20 109.5 . . ?
H22c C22 H22a 109.5 . . ?
H22c C22 H22b 109.5 . . ?
H36a C36 C35 109.5 . . ?
H36b C36 C35 109.5 . . ?
H36b C36 H36a 109.5 . . ?
H36c C36 C35 109.5 . . ?
H36c C36 H36a 109.5 . . ?
H36c C36 H36b 109.5 . . ?
H49a C49 C48 109.5 . . ?
H49b C49 C48 109.5 . . ?
H49b C49 H49a 109.5 . . ?
H49c C49 C48 109.5 . . ?
H49c C49 H49a 109.5 . . ?
H49c C49 H49b 109.5 . . ?
H50a C50 C48 109.5 . . ?
H50b C50 C48 109.5 . . ?
H50b C50 H50a 109.5 . . ?
H50c C50 C48 109.5 . . ?
H50c C50 H50a 109.5 . . ?
H50c C50 H50b 109.5 . . ?
H24a C24 C23 109.5 . . ?
H24b C24 C23 109.5 . . ?
H24b C24 H24a 109.5 . . ?
H24c C24 C23 109.5 . . ?
H24c C24 H24a 109.5 . . ?
H24c C24 H24b 109.5 . . ?
H33a C33 C32 109.5 . . ?
H33b C33 C32 109.5 . . ?
H33b C33 H33a 109.5 . . ?
H33c C33 C32 109.5 . . ?
H33c C33 H33a 109.5 . . ?
H33c C33 H33b 109.5 . . ?
H47a C47 C45 109.5 . . ?
H47b C47 C45 109.5 . . ?
H47b C47 H47a 109.5 . . ?
H47c C47 C45 109.5 . . ?
H47c C47 H47a 109.5 . . ?
H47c C47 H47b 109.5 . . ?
Cl2 C51 Cl1 113.6(3) . . ?
H51a C51 Cl1 108.9(3) . . ?
H51a C51 Cl2 108.9(3) . . ?
H51b C51 Cl1 108.9(4) . . ?
H51b C51 Cl2 108.9(3) . . ?
H51b C51 H51a 107.7 . . ?
H25a C25 C23 109.5 . . ?
H25b C25 C23 109.5 . . ?
H25b C25 H25a 109.5 . . ?
H25c C25 C23 109.5 . . ?
H25c C25 H25a 109.5 . . ?
H25c C25 H25b 109.5 . . ?
H46a C46 C45 109.5 . . ?
H46b C46 C45 109.5 . . ?
H46b C46 H46a 109.5 . . ?
H46c C46 C45 109.5 . . ?
H46c C46 H46a 109.5 . . ?
H46c C46 H46b 109.5 . . ?
H34a C34 C32 109.5 . . ?
H34b C34 C32 109.5 . . ?
H34b C34 H34a 109.5 . . ?
H34c C34 C32 109.5 . . ?
H34c C34 H34a 109.5 . . ?
H34c C34 H34b 109.5 . . ?

loop_
_geom_bond_atom_site_label_1
_geom_bond_atom_site_label_2
_geom_bond_distance
_geom_bond_site_symmetry_2
_geom_bond_publ_flag
O2 H2 0.8200 . ?
O2 N2 1.383(2) . ?
O1 N3 1.358(3) . ?
N1 C13 1.290(3) . ?
N1 C1 1.444(3) . ?
Cl1 C51 1.634(8) . ?
N2 C13 1.333(3) . ?
N2 C14 1.429(3) . ?
N4 H4a 0.8600 . ?
N4 C38 1.317(3) . ?
N4 C26 1.433(3) . ?
N3 C38 1.309(3) . ?
N3 C39 1.440(3) . ?
Cl2 C51 1.784(9) . ?
C13 H13 0.9300 . ?
C38 H38 0.9300 . ?
C1 C2 1.404(4) . ?
C1 C6 1.408(4) . ?
C14 C19 1.400(4) . ?
C14 C15 1.410(4) . ?
C26 C27 1.410(4) . ?
C26 C31 1.393(4) . ?
C39 C40 1.401(4) . ?
C39 C44 1.398(4) . ?
C19 C20 1.524(4) . ?
C19 C18 1.400(4) . ?
C2 C10 1.518(4) . ?
C2 C3 1.391(4) . ?
C27 C35 1.516(4) . ?
C27 C28 1.392(4) . ?
C6 C7 1.518(4) . ?
C6 C5 1.395(4) . ?
C15 C23 1.514(4) . ?
C15 C16 1.382(4) . ?
C10 H10 0.9800 . ?
C10 C12 1.526(5) . ?
C10 C11 1.520(6) . ?
C40 C48 1.513(5) . ?
C40 C41 1.395(5) . ?
C44 C45 1.510(5) . ?
C44 C43 1.398(5) . ?
C31 C32 1.531(5) . ?
C31 C30 1.403(5) . ?
C20 H20 0.9800 . ?
C20 C21 1.519(5) . ?
C20 C22 1.538(5) . ?
C3 H3 0.9300 . ?
C3 C4 1.366(5) . ?
C18 H18 0.9300 . ?
C18 C17 1.369(5) . ?
C35 H35 0.9800 . ?
C35 C37 1.530(6) . ?
C35 C36 1.506(5) . ?
C7 H7 0.9800 . ?
C7 C9 1.513(5) . ?
C7 C8 1.504(6) . ?
C23 H23 0.9800 . ?
C23 C24 1.514(6) . ?
C23 C25 1.490(6) . ?
C5 H5 0.9300 . ?
C5 C4 1.381(5) . ?
C4 H4 0.9300 . ?
C45 H45 0.9800 . ?
C45 C47 1.503(6) . ?
C45 C46 1.516(7) . ?
C28 H28 0.9300 . ?
C28 C29 1.367(5) . ?
C17 H17 0.9300 . ?
C17 C16 1.374(6) . ?
C29 H29 0.9300 . ?
C29 C30 1.368(6) . ?
C16 H16 0.9300 . ?
C32 H32 0.9800 . ?
C32 C33 1.489(6) . ?
C32 C34 1.501(8) . ?
C43 H43 0.9300 . ?
C43 C42 1.368(7) . ?
C48 H48 0.9800 . ?
C48 C49 1.525(6) . ?
C48 C50 1.540(7) . ?
C30 H30 0.9300 . ?
C41 H41 0.9300 . ?
C41 C42 1.365(7) . ?
C42 H42 0.9300 . ?
C21 H21a 0.9600 . ?
C21 H21b 0.9600 . ?
C21 H21c 0.9600 . ?
C37 H37a 0.9600 . ?
C37 H37b 0.9600 . ?
C37 H37c 0.9600 . ?
C9 H9a 0.9600 . ?
C9 H9b 0.9600 . ?
C9 H9c 0.9600 . ?
C8 H8a 0.9600 . ?
C8 H8b 0.9600 . ?
C8 H8c 0.9600 . ?
C12 H12a 0.9600 . ?
C12 H12b 0.9600 . ?
C12 H12c 0.9600 . ?
C11 H11a 0.9600 . ?
C11 H11b 0.9600 . ?
C11 H11c 0.9600 . ?
C22 H22a 0.9600 . ?
C22 H22b 0.9600 . ?
C22 H22c 0.9600 . ?
C36 H36a 0.9600 . ?
C36 H36b 0.9600 . ?
C36 H36c 0.9600 . ?
C49 H49a 0.9600 . ?
C49 H49b 0.9600 . ?
C49 H49c 0.9600 . ?
C50 H50a 0.9600 . ?
C50 H50b 0.9600 . ?
C50 H50c 0.9600 . ?
C24 H24a 0.9600 . ?
C24 H24b 0.9600 . ?
C24 H24c 0.9600 . ?
C33 H33a 0.9600 . ?
C33 H33b 0.9600 . ?
C33 H33c 0.9600 . ?
C47 H47a 0.9600 . ?
C47 H47b 0.9600 . ?
C47 H47c 0.9600 . ?
C51 H51a 0.9700 . ?
C51 H51b 0.9700 . ?
C25 H25a 0.9600 . ?
C25 H25b 0.9600 . ?
C25 H25c 0.9600 . ?
C46 H46a 0.9600 . ?
C46 H46b 0.9600 . ?
C46 H46c 0.9600 . ?
C34 H34a 0.9600 . ?
C34 H34b 0.9600 . ?
C34 H34c 0.9600 . ?

loop_
_geom_hbond_atom_site_label_D
_geom_hbond_atom_site_label_H
_geom_hbond_atom_site_label_A
_geom_hbond_distance_DH
_geom_hbond_distance_HA
_geom_hbond_distance_DA
_geom_hbond_angle_DHA
_geom_hbond_site_symmetry_A
O2 H2 O1 0.8200 1.727(3) 2.536(3) 168.5(3) .

loop_
_geom_torsion_atom_site_label_1
_geom_torsion_atom_site_label_2
_geom_torsion_atom_site_label_3
_geom_torsion_atom_site_label_4
_geom_torsion
_geom_torsion_site_symmetry_1
_geom_torsion_site_symmetry_2
_geom_torsion_site_symmetry_3
_geom_torsion_site_symmetry_4
_geom_torsion_publ_flag
O2 N2 C13 N1 3.4(2) . . . . ?
O2 N2 C14 C19 99.1(2) . . . . ?
O2 N2 C14 C15 -78.6(2) . . . . ?
O1 N3 C38 N4 0.9(3) . . . . ?
O1 N3 C39 C40 -105.8(2) . . . . ?
O1 N3 C39 C44 73.1(3) . . . . ?
N1 C13 N2 C14 174.7(2) . . . . ?
N1 C1 C2 C10 1.1(3) . . . . ?
N1 C1 C2 C3 -179.8(2) . . . . ?
N1 C1 C6 C7 -0.4(3) . . . . ?
N1 C1 C6 C5 179.8(3) . . . . ?
N2 C14 C19 C20 1.0(3) . . . . ?
N2 C14 C19 C18 -178.6(2) . . . . ?
N2 C14 C15 C23 -1.7(3) . . . . ?
N2 C14 C15 C16 177.7(3) . . . . ?
N4 C38 N3 C39 178.4(3) . . . . ?
N4 C26 C27 C35 0.1(3) . . . . ?
N4 C26 C27 C28 -179.2(2) . . . . ?
N4 C26 C31 C32 2.7(3) . . . . ?
N4 C26 C31 C30 179.6(3) . . . . ?
N3 C39 C40 C48 3.5(3) . . . . ?
N3 C39 C40 C41 -177.7(3) . . . . ?
N3 C39 C44 C45 -3.1(3) . . . . ?
N3 C39 C44 C43 178.8(3) . . . . ?
C1 C2 C10 C12 -131.1(4) . . . . ?
C1 C2 C10 C11 106.0(3) . . . . ?
C1 C2 C3 C4 -0.7(3) . . . . ?
C1 C6 C7 C9 -132.5(3) . . . . ?
C1 C6 C7 C8 101.3(4) . . . . ?
C1 C6 C5 C4 0.8(3) . . . . ?
C14 C19 C20 C21 109.9(3) . . . . ?
C14 C19 C20 C22 -125.5(3) . . . . ?
C14 C19 C18 C17 0.8(3) . . . . ?
C14 C15 C23 C24 -126.2(4) . . . . ?
C14 C15 C23 C25 108.3(4) . . . . ?
C14 C15 C16 C17 1.0(4) . . . . ?
C26 C27 C35 C37 -103.3(3) . . . . ?
C26 C27 C35 C36 132.0(4) . . . . ?
C26 C27 C28 C29 0.3(3) . . . . ?
C26 C31 C32 C33 115.3(4) . . . . ?
C26 C31 C32 C34 -120.5(6) . . . . ?
C26 C31 C30 C29 -1.2(4) . . . . ?
C39 C40 C48 C49 -109.6(4) . . . . ?
C39 C40 C48 C50 125.7(4) . . . . ?
C39 C40 C41 C42 -1.2(4) . . . . ?
C39 C44 C45 C47 -115.0(5) . . . . ?
C39 C44 C45 C46 117.6(5) . . . . ?
C39 C44 C43 C42 -0.9(4) . . . . ?
C19 C18 C17 C16 0.2(4) . . . . ?
C2 C3 C4 C5 -0.8(4) . . . . ?
C27 C28 C29 C30 0.9(4) . . . . ?
C6 C5 C4 C3 0.8(4) . . . . ?
C15 C16 C17 C18 -1.2(4) . . . . ?
C40 C41 C42 C43 -1.9(5) . . . . ?
C44 C43 C42 C41 3.0(5) . . . . ?
C31 C30 C29 C28 -0.4(4) . . . . ?
